data_1000088
loop_
_publ_author_name
'Laligant, Y'
'Le Bail, A'
'Ferey, G'
'Avignant, D'
'Cousseins, J C'

_publ_section_title
;
Determination of the crystal structure of Li~2~ Tb F~6~ from X-ray and
neutron powder diffraction. An example of lithium in five-fold
coordination.
;
_journal_coden_ASTM EJSCE5
_journal_name_full
;
European Journal of Solid State Inorganic Chemistry
;
_journal_page_first 551
_journal_page_last 563
_journal_volume 25
_journal_year 1988
_chemical_formula_structural 'Li2 Tb F6'
_chemical_formula_sum 'F6 Li2 Tb'
_chemical_name_systematic 'Dilithium terbium(IV) fluoride'
_space_group_IT_number 14
_symmetry_cell_setting monoclinic
_symmetry_Int_Tables_number 14
_symmetry_space_group_name_Hall '-P 2ybc'
_symmetry_space_group_name_H-M 'P 1 21/c 1'
_cell_angle_alpha 90
_cell_angle_beta 106.96(1)
_cell_angle_gamma 90
_cell_formula_units_Z 4
_cell_length_a 7.585(1)
_cell_length_b 4.965(1)
_cell_length_c 11.116(2)
_cell_volume 400.4
_refine_ls_R_factor_all 0.0372
_cod_database_code 1000088

loop_
_symmetry_equiv_pos_as_xyz
x,y,z
-x,1/2+y,1/2-z
-x,-y,-z
x,1/2-y,1/2+z

loop_
_atom_site_label
_atom_site_type_symbol
_atom_site_symmetry_multiplicity
_atom_site_Wyckoff_symbol
_atom_site_fract_x
_atom_site_fract_y
_atom_site_fract_z
_atom_site_occupancy
_atom_site_attached_hydrogens
_atom_site_calc_flag
Tb1 Tb4+ 4 e 0.2534(3) 0.5135(2) 0.0016(2) 1. 0 d
F1 F1- 4 e 0.459(1) 0.185(2) 0.4275(9) 1. 0 d
F2 F1- 4 e 0.102(1) 0.357(1) 0.8215(8) 1. 0 d
F3 F1- 4 e 0.047(1) 0.238(2) 0.5431(8) 1. 0 d
F4 F1- 4 e 0.408(2) 0.223(2) 0.6570(9) 1. 0 d
F5 F1- 4 e 0.248(1) 0.631(1) 0.3969(7) 1. 0 d
F6 F1- 4 e 0.248(1) 0.755(1) 0.6597(9) 1. 0 d
Li1 Li1+ 4 e 0.405(2) 0.501(8) 0.326(2) 1. 0 d
Li2 Li1+ 4 e 0.036(3) -0.033(8) 0.194(2) 1. 0 d

loop_
_atom_type_symbol
_atom_type_oxidation_number
Tb4+ 4.000
F1- -1.000
Li1+ 1.000
